data_1545533
loop_
_publ_author_name
'Hu, Xiaobo'
'Dawson, Simon J.'
'Mandal, Pradeep K.'
'de Hatten, Xavier'
'Baptiste, Benoit'
'Huc, Ivan'

_publ_section_title
;
 Optimizing side chains for crystal growth from water: a case study of
 aromatic amide foldamers
;
_journal_issue 5
_journal_name_full 'Chem. Sci.'
_journal_page_first 3741
_journal_paper_doi 10.1039/C7SC00430C
_journal_volume 8
_journal_year 2017
_chemical_formula_moiety 'C56 H53.25 N8 O16.25'
_chemical_formula_sum 'C56.5 H55.25 N8 O17.25'
_chemical_formula_weight 1122.33
_chemical_properties_physical ', Air-sensitive'
_space_group_crystal_system triclinic
_space_group_IT_number 2
_space_group_name_Hall '-P 1'
_space_group_name_H-M_alt 'P -1'
_symmetry_space_group_name_Hall '-P 1'
_symmetry_space_group_name_H-M 'P -1'
_atom_sites_solution_hydrogens mixed
_audit_creation_date 2017-01-05
_audit_creation_method
;
Olex2 1.2
(compiled 2016.11.30 svn.r3356 for OlexSys, GUI svn.r5269)
;
_audit_update_record
;
2017-01-06 deposited with the CCDC.
2017-03-08 downloaded from the CCDC.
;
_cell_angle_alpha 69.40(3)
_cell_angle_beta 84.50(3)
_cell_angle_gamma 85.66(3)
_cell_formula_units_Z 2
_cell_length_a 7.4720(15)
_cell_length_b 20.571(4)
_cell_length_c 24.604(5)
_cell_measurement_reflns_used 7913
_cell_measurement_temperature 100(2)
_cell_measurement_theta_max 24.070
_cell_measurement_theta_min 24.070
_cell_volume 3520.1(14)
_computing_cell_refinement 'XDS (W. Kabsch, 2010)'
_computing_data_reduction 'XDS (W. Kabsch, 2010)'
_computing_molecular_graphics 'Olex2 (Dolomanov et al., 2009)'
_computing_publication_material 'Olex2 (Dolomanov et al., 2009)'
_computing_structure_refinement 'ShelXL (Sheldrick, 2015)'
_computing_structure_solution 'SHELXT 2014/5 (Sheldrick, 2014)'
_diffrn_ambient_temperature 100(2)
_diffrn_measured_fraction_theta_full 0.920
_diffrn_measured_fraction_theta_max 0.920
_diffrn_measurement_device_type 'ADSC Quantum Q315r'
_diffrn_measurement_method 'phi scan'
_diffrn_radiation_type synchrotron
_diffrn_radiation_wavelength 0.77492
_diffrn_reflns_av_R_equivalents 0.0601
_diffrn_reflns_av_unetI/netI 0.0526
_diffrn_reflns_Laue_measured_fraction_full 0.920
_diffrn_reflns_Laue_measured_fraction_max 0.920
_diffrn_reflns_limit_h_max 7
_diffrn_reflns_limit_h_min -7
_diffrn_reflns_limit_k_max 21
_diffrn_reflns_limit_k_min -21
_diffrn_reflns_limit_l_max 25
_diffrn_reflns_limit_l_min -25
_diffrn_reflns_number 28541
_diffrn_reflns_point_group_measured_fraction_full 0.920
_diffrn_reflns_point_group_measured_fraction_max 0.920
_diffrn_reflns_theta_full 24.070
_diffrn_reflns_theta_max 24.070
_diffrn_reflns_theta_min 0.967
_diffrn_source 'ESRF ID29'
_exptl_absorpt_coefficient_mu 0.096
_exptl_crystal_colour yellow
_exptl_crystal_density_diffrn 1.059
_exptl_crystal_description needles
_exptl_crystal_F_000 1176
_exptl_crystal_recrystallization_method 'hanging drop vapor diffusion'
_exptl_crystal_size_max 0.500
_exptl_crystal_size_mid 0.010
_exptl_crystal_size_min 0.010
_refine_diff_density_max 1.491
_refine_diff_density_min -0.397
_refine_diff_density_rms 0.094
_refine_ls_extinction_coef 0.022(5)
_refine_ls_extinction_expression Fc^*^=kFc[1+0.001xFc^2^\l^3^/sin(2\q)]^-1/4^
_refine_ls_extinction_method 'SHELXL-2016/4 (Sheldrick 2016)'
_refine_ls_goodness_of_fit_ref 1.643
_refine_ls_hydrogen_treatment mixed
_refine_ls_matrix_type full
_refine_ls_number_parameters 728
_refine_ls_number_reflns 7913
_refine_ls_number_restraints 166
_refine_ls_restrained_S_all 1.661
_refine_ls_R_factor_all 0.1630
_refine_ls_R_factor_gt 0.1300
_refine_ls_shift/su_max 0.000
_refine_ls_shift/su_mean 0.000
_refine_ls_structure_factor_coef Fsqd
_refine_ls_weighting_details 'w=1/[\s^2^(Fo^2^)+(0.2000P)^2^] where P=(Fo^2^+2Fc^2^)/3'
_refine_ls_weighting_scheme calc
_refine_ls_wR_factor_gt 0.3808
_refine_ls_wR_factor_ref 0.4082
_reflns_Friedel_coverage 0.000
_reflns_number_gt 5206
_reflns_number_total 7913
_reflns_threshold_expression 'I > 2\s(I)'
_cod_data_source_file c7sc00430c2.cif
_cod_data_source_block q4-diol_sq_sq_sq
_cod_depositor_comments 'Adding full bibliography for 1545533--1545536.cif.'
_cod_original_cell_volume 3520.0(14)
_cod_original_formula_sum 'C56.50 H55.25 N8 O17.25'
_cod_database_code 1545533
_shelx_space_group_comment
;
The symmetry employed for this shelxl refinement is uniquely defined
by the following loop, which should always be used as a source of
symmetry information in preference to the above space-group names.
They are only intended as comments.
;
_olex2_refinement_description
;
1. Fixed Uiso
 At 1.2 times of:
  All C(H) groups, All C(H,H) groups, All N(H) groups
 At 1.5 times of:
  All C(H,H,H) groups, All O(H) groups
2. Restrained distances
 C53-C3
 1.54 with sigma of 0.02
 C38-C35
 1.54 with sigma of 0.02
 C36-C35
 1.54 with sigma of 0.02
 C01W-C01R
 1.54 with sigma of 0.02
 C35-C34
 1.54 with sigma of 0.02
 C53-C52
 1.54 with sigma of 0.02
 C21-C20
 1.54 with sigma of 0.02
 O17-C3
 1.24 with sigma of 0.02
 O01H-C01U = O020-C01X
 1.24 with sigma of 0.02
 O37-C36
 1.24 with sigma of 0.02
 O2AA-C38
 1.24 with sigma of 0.02
 O2BA-C54
 1.24 with sigma of 0.02
 C54-C53
 1.54 with sigma of 0.02
 C01W-C01U
 1.54 with sigma of 0.02
3. Rigid bond restraints
 C52, C53, C54, C3, O17
 with sigma for 1-2 distances of 0.01 and sigma for 1-3 distances of 0.01
 O01H, C01U, C01W, C01X, O020
 with sigma for 1-2 distances of 0.01 and sigma for 1-3 distances of 0.01
 C1, O8, C50, C38B
 with sigma for 1-2 distances of 0.01 and sigma for 1-3 distances of 0.01
4. Uiso/Uaniso restraints and constraints
C35 \\sim C36 \\sim O37 \\sim C38: within 1.7A with sigma of 0.04 and sigma for
terminal atoms of 0.08
O01H \\sim C01U \\sim C01W \\sim C01X \\sim O020: within 1.7A with sigma of
0.04 and sigma for terminal atoms of 0.08
O56 \\sim C55 \\sim C21 \\sim C22 \\sim O23: within 1.7A with sigma of 0.04 and
sigma for terminal atoms of 0.08
Uanis(O23) \\sim Ueq, Uanis(C22) \\sim Ueq, Uanis(C21) \\sim Ueq, Uanis(C55)
\\sim Ueq, Uanis(O56) \\sim Ueq: with sigma of 0.1 and sigma for terminal atoms
of 0.2
: with sigma of 0.1 and sigma for terminal atoms of 0.2
Uanis(C35) \\sim Ueq, : with sigma of 0.1 and sigma for terminal atoms of 0.2
: with sigma of 0.1 and sigma for terminal atoms of 0.2
Uanis(C52) \\sim Ueq: with sigma of 0.1 and sigma for terminal atoms of 0.2
Uanis(C1) \\sim Ueq: with sigma of 0.1 and sigma for terminal atoms of 0.2
: with sigma of 0.1 and sigma for terminal atoms of 0.2
5. Rigid body (RIGU) restrains
 O2BA, C54, H3C, O17, C53
 with sigma for 1-2 distances of 0.004 and sigma for 1-3 distances of 0.004
 C55, O56, C20, C21, O23, C22
 with sigma for 1-2 distances of 0.004 and sigma for 1-3 distances of 0.004
 C52, C53, C54, C3
 with sigma for 1-2 distances of 0.004 and sigma for 1-3 distances of 0.004
 C53, C54, C3, O17
 with sigma for 1-2 distances of 0.004 and sigma for 1-3 distances of 0.004
 O17, C3, C53, C54, O2BA
 with sigma for 1-2 distances of 0.004 and sigma for 1-3 distances of 0.004
6. Others
 Fixed Sof: C54(0.5) H54A(0.5) H54B(0.5) O56(0.5) H56(0.5) O37(0.5) H37(0.5)
 C51(0.5) H51A(0.5) H51B(0.5) H51C(0.5) C1(0.5) H1A(0.5) H1B(0.5) H1C(0.5)
 C3(0.5) H3A(0.5) H3C(0.5) O17(0.5) H17(0.5) O2AA(0.5) H2AA(0.5) O2BA(0.25)
 H2BA(0.25)
7.a Ternary CH refined with riding coordinates:
 C53(H53), C01W(H01W), C21(H21)
7.b Secondary CH2 refined with riding coordinates:
 C52(H52A,H52B), C54(H54A,H54B), C55(H55A,H55B), C01R(H01A,H01B), C01U(H01C,
 H01D), C01X(H01E,H01F), C20(H20A,H20B), C22(H22A,H22B), C34(H34A,H34B),
 C36(H36A,H36B), C38(H38A,H38B), C3(H3A,H3C)
7.c Aromatic/amide H refined with riding coordinates:
 N3(H3), C2B(H2B), C3B(H3B), C4B(H4B), N5(H5), N7(H7), C9B(H9B), C13B(H13B),
 C12B(H12B), C14B(H14B), C19B(H19B), C22B(H22C), C23B(H23B), C24B(H24B),
 C29B(H29B), C32B(H32B), C33B(H33B), C34B(H34C), C39B(H39B)
7.d Tetrahedral OH refined with riding coordinates:
 O56(H56), O01H(H01H), O020(H020), O23(H23), O37(H37), O17(H17), O2AA(H2AA),
 O2BA(H2BA)
7.e Idealised Me refined as rotating group:
 C51(H51A,H51B,H51C), C1(H1A,H1B,H1C)
;
_shelx_shelxl_version_number 2016/4
_olex2_submission_special_instructions 'No special instructions were received'

loop_
_space_group_symop_operation_xyz
'x, y, z'
'-x, -y, -z'

loop_
_atom_site_label
_atom_site_type_symbol
_atom_site_fract_x
_atom_site_fract_y
_atom_site_fract_z
_atom_site_U_iso_or_equiv
_atom_site_adp_type
_atom_site_occupancy
_atom_site_site_symmetry_order
_atom_site_calc_flag
_atom_site_refinement_flags_posn
_atom_site_refinement_flags_adp
_atom_site_refinement_flags_occupancy
O1 O -0.0569(9) 0.3458(3) 0.8651(3) 0.107(2) Uani 1 1 d . . .
N1 N -0.0267(9) 0.3176(3) 0.6260(3) 0.0619(16) Uani 1 1 d . . .
C6B C -0.0016(9) 0.3134(3) 0.7295(3) 0.0587(18) Uani 1 1 d . . .
O002 O 0.0923(7) 0.2742(3) 0.6292(2) 0.0687(14) Uani 1 1 d . . .
C1B C -0.0543(9) 0.3492(3) 0.6700(3) 0.0592(18) Uani 1 1 d . . .
O2 O 0.2336(6) 0.1124(2) 0.8648(2) 0.0702(14) Uani 1 1 d . . .
N7B N 0.0821(7) 0.2508(3) 0.7440(2) 0.0535(14) Uani 1 1 d . . .
N3 N 0.2847(7) 0.1359(3) 0.7664(2) 0.0535(14) Uani 1 1 d . . .
H3 H 0.271434 0.169117 0.733760 0.064 Uiso 1 1 calc R . .
C52 C -0.026(2) 0.3108(7) 0.9238(5) 0.168(6) Uani 1 1 d D U .
H52A H 0.097778 0.293081 0.927193 0.202 Uiso 1 1 calc R . .
H52B H -0.103913 0.271834 0.940150 0.202 Uiso 1 1 calc R . .
C53 C -0.066(3) 0.3625(11) 0.9574(10) 0.247(9) Uiso 1 1 d D U .
H53 H -0.015489 0.408435 0.939505 0.296 Uiso 1 1 calc R . .
C54 C -0.265(3) 0.3594(15) 0.9588(13) 0.166(10) Uiso 0.5 1 d D U P
H54A H -0.296166 0.384666 0.985334 0.199 Uiso 0.5 1 calc R . P
H54B H -0.280520 0.394365 0.920780 0.199 Uiso 0.5 1 calc R . P
C55 C 0.845(3) -0.1088(9) 0.5227(8) 0.193(7) Uani 1 1 d . U .
H55A H 0.835362 -0.155134 0.521840 0.231 Uiso 1 1 calc R . .
H55B H 0.776641 -0.076430 0.492096 0.231 Uiso 1 1 calc R . .
O56 O 1.000(4) -0.0938(16) 0.5146(8) 0.212(11) Uani 0.5 1 d . U P
H56 H 1.060392 -0.121957 0.502885 0.318 Uiso 0.5 1 calc R . P
C2B C -0.1358(10) 0.4136(4) 0.6551(4) 0.073(2) Uani 1 1 d . . .
H2B H -0.169408 0.435562 0.617317 0.087 Uiso 1 1 calc R . .
O3 O 0.6367(8) -0.0358(3) 0.6311(3) 0.0917(17) Uani 1 1 d . . .
O4 O 0.4509(8) 0.2192(2) 0.5096(2) 0.0867(17) Uani 1 1 d . . .
C3B C -0.1699(12) 0.4473(4) 0.6951(4) 0.087(2) Uani 1 1 d . . .
H3B H -0.220877 0.492277 0.683355 0.104 Uiso 1 1 calc R . .
N17B N 0.4165(7) 0.1407(3) 0.6608(2) 0.0540(14) Uani 1 1 d . . .
O5 O 0.2334(7) 0.5521(2) 0.5784(2) 0.0801(15) Uani 1 1 d . . .
C4B C -0.1295(11) 0.4151(4) 0.7513(4) 0.077(2) Uani 1 1 d . . .
H4B H -0.155623 0.437687 0.778019 0.092 Uiso 1 1 calc R . .
N5 N 0.4567(7) 0.2664(2) 0.5797(2) 0.0523(14) Uani 1 1 d . . .
H5 H 0.490222 0.256176 0.614310 0.063 Uiso 1 1 calc R . .
N27B N 0.4312(7) 0.3479(3) 0.6435(2) 0.0535(14) Uani 1 1 d . . .
O5AA O 0.4058(7) 0.3778(3) 0.7769(2) 0.0748(14) Uani 1 1 d . . .
C5B C -0.0499(10) 0.3491(4) 0.7687(3) 0.067(2) Uani 1 1 d . . .
N7 N 0.5347(7) 0.2895(3) 0.7498(2) 0.0563(14) Uani 1 1 d . . .
H7 H 0.559011 0.278186 0.719329 0.068 Uiso 1 1 calc R . .
C10B C -0.0041(11) 0.3119(4) 0.8282(3) 0.077(2) Uani 1 1 d . . .
O7 O 0.8471(7) 0.0094(3) 0.8879(2) 0.0799(16) Uani 1 1 d . . .
N37B N 0.7306(7) 0.1790(3) 0.7414(2) 0.0515(14) Uani 1 1 d . . .
O8 O 0.9895(7) 0.0790(3) 0.6720(2) 0.0785(15) Uani 1 1 d . U .
C9B C 0.0735(9) 0.2467(4) 0.8425(3) 0.0633(19) Uani 1 1 d . . .
H9B H 0.095549 0.220603 0.880845 0.076 Uiso 1 1 calc R . .
O00A O -0.1279(7) 0.3381(3) 0.5869(2) 0.0800(15) Uani 1 1 d . . .
O9 O 0.8326(6) 0.1777(2) 0.6337(2) 0.0639(13) Uani 1 1 d . . .
C8B C 0.1175(9) 0.2209(3) 0.7991(3) 0.0584(18) Uani 1 1 d . . .
C10 C 0.2185(9) 0.1500(4) 0.8135(3) 0.0604(19) Uani 1 1 d . . .
C11B C 0.3723(9) 0.0753(3) 0.7620(3) 0.0581(18) Uani 1 1 d . . .
C13B C 0.4811(10) -0.0431(4) 0.7996(4) 0.073(2) Uani 1 1 d . . .
H13B H 0.497303 -0.083646 0.831347 0.088 Uiso 1 1 calc R . .
C12B C 0.4033(10) 0.0142(4) 0.8086(3) 0.069(2) Uani 1 1 d . . .
H12B H 0.370163 0.012784 0.846402 0.083 Uiso 1 1 calc R . .
C14B C 0.5365(11) -0.0426(4) 0.7447(3) 0.074(2) Uani 1 1 d . . .
H14B H 0.591288 -0.082241 0.739298 0.089 Uiso 1 1 calc R . .
C16B C 0.4366(8) 0.0782(3) 0.7049(3) 0.0519(17) Uani 1 1 d . . .
C15B C 0.5099(10) 0.0182(4) 0.6966(3) 0.066(2) Uani 1 1 d . . .
C20B C 0.5649(10) 0.0233(4) 0.6374(4) 0.072(2) Uani 1 1 d . . .
C19B C 0.5459(9) 0.0864(4) 0.5931(4) 0.067(2) Uani 1 1 d . . .
H19B H 0.579925 0.091142 0.554583 0.081 Uiso 1 1 calc R . .
C18B C 0.4731(10) 0.1432(4) 0.6083(3) 0.064(2) Uani 1 1 d . . .
O01H O 1.2366(12) -0.0986(4) 0.9507(3) 0.165(4) Uani 1 1 d D U .
H01H H 1.245873 -0.065893 0.919756 0.247 Uiso 1 1 calc R . .
C01R C 0.9330(13) -0.0518(5) 0.8819(4) 0.105(3) Uani 1 1 d D . .
H01A H 1.057211 -0.042960 0.867205 0.126 Uiso 1 1 calc R . .
H01B H 0.873579 -0.064477 0.853969 0.126 Uiso 1 1 calc R . .
C01U C 1.0605(19) -0.1029(8) 0.9723(6) 0.208(8) Uani 1 1 d D U .
H01C H 1.027709 -0.061118 0.981289 0.250 Uiso 1 1 calc R . .
H01D H 1.054728 -0.141608 1.008891 0.250 Uiso 1 1 calc R . .
C01W C 0.9274(15) -0.1111(6) 0.9394(4) 0.142(4) Uani 1 1 d D U .
H01W H 0.976193 -0.150517 0.928211 0.170 Uiso 1 1 calc R . .
C01X C 0.7528(16) -0.1333(6) 0.9662(5) 0.140(4) Uani 1 1 d D U .
H01E H 0.761167 -0.161754 1.006869 0.168 Uiso 1 1 calc R . .
H01F H 0.671883 -0.093451 0.963987 0.168 Uiso 1 1 calc R . .
O020 O 0.694(2) -0.1696(6) 0.9376(5) 0.282(8) Uani 1 1 d D U .
H020 H 0.703649 -0.211132 0.956740 0.423 Uiso 1 1 calc R . .
C20 C 0.6917(15) -0.0342(4) 0.5728(5) 0.111(3) Uani 1 1 d D U .
H20A H 0.780677 0.000444 0.554538 0.133 Uiso 1 1 calc R . .
H20B H 0.589227 -0.023249 0.549245 0.133 Uiso 1 1 calc R . .
C21 C 0.771(2) -0.1061(6) 0.5796(6) 0.172(5) Uani 1 1 d D U .
H21 H 0.866927 -0.117925 0.606427 0.206 Uiso 1 1 calc R . .
O23 O 0.485(2) -0.1441(6) 0.5645(5) 0.235(6) Uani 1 1 d . U .
H23 H 0.461868 -0.179095 0.558234 0.353 Uiso 1 1 calc R . .
C22 C 0.636(3) -0.1596(7) 0.6008(7) 0.195(6) Uani 1 1 d . U .
H22A H 0.591855 -0.163781 0.640234 0.235 Uiso 1 1 calc R . .
H22B H 0.693025 -0.204050 0.602041 0.235 Uiso 1 1 calc R . .
C24 C 0.4587(9) 0.2138(3) 0.5610(3) 0.0585(18) Uani 1 1 d . . .
C21B C 0.4083(9) 0.3367(3) 0.5516(3) 0.0567(17) Uani 1 1 d . . .
C22B C 0.3700(10) 0.3652(3) 0.4937(3) 0.0667(19) Uani 1 1 d . . .
H22C H 0.384883 0.338796 0.469570 0.080 Uiso 1 1 calc R . .
C23B C 0.3074(10) 0.4362(4) 0.4721(3) 0.075(2) Uani 1 1 d . . .
H23B H 0.281477 0.455645 0.433242 0.090 Uiso 1 1 calc R . .
C24B C 0.2843(10) 0.4761(4) 0.5052(3) 0.069(2) Uani 1 1 d . . .
H24B H 0.244114 0.522305 0.489375 0.082 Uiso 1 1 calc R . .
C25B C 0.3216(9) 0.4471(3) 0.5647(3) 0.0559(17) Uani 1 1 d . . .
C26B C 0.3894(8) 0.3793(3) 0.5874(3) 0.0523(17) Uani 1 1 d . . .
C28B C 0.4041(8) 0.3856(3) 0.6768(3) 0.0524(17) Uani 1 1 d . . .
C29B C 0.3373(9) 0.4546(4) 0.6598(3) 0.0628(18) Uani 1 1 d . . .
H29B H 0.320687 0.478299 0.685972 0.075 Uiso 1 1 calc R . .
C30B C 0.2973(10) 0.4859(4) 0.6029(3) 0.069(2) Uani 1 1 d . . .
C34 C 0.2178(15) 0.5951(4) 0.6152(4) 0.109(3) Uani 1 1 d D . .
H34A H 0.329114 0.591865 0.633504 0.130 Uiso 1 1 calc R . .
H34B H 0.121200 0.579795 0.645461 0.130 Uiso 1 1 calc R . .
C35 C 0.1783(18) 0.6693(6) 0.5760(6) 0.151(4) Uani 1 1 d D U .
C36 C -0.0156(18) 0.6621(7) 0.5709(6) 0.157(5) Uiso 1 1 d D U .
H36A H -0.059380 0.708195 0.547539 0.188 Uiso 1 1 calc R . .
H36B H -0.016822 0.633674 0.546738 0.188 Uiso 1 1 calc R . .
O37 O -0.1487(15) 0.6375(6) 0.6145(5) 0.102(4) Uiso 0.5 1 d D U P
H37 H -0.148334 0.595033 0.624717 0.153 Uiso 0.5 1 calc R . P
C38 C 0.204(2) 0.7168(9) 0.6114(7) 0.187(6) Uiso 1 1 d D U .
H38A H 0.322407 0.707433 0.626447 0.224 Uiso 1 1 calc R . .
H38B H 0.194756 0.765276 0.586567 0.224 Uiso 1 1 calc R . .
C40 C 0.4529(9) 0.3505(4) 0.7397(3) 0.0561(17) Uani 1 1 d . . .
C31B C 0.5914(10) 0.2379(4) 0.8026(3) 0.068(2) Uani 1 1 d . . .
C32B C 0.5474(10) 0.2441(4) 0.8569(3) 0.073(2) Uani 1 1 d . . .
H32B H 0.486019 0.283455 0.860820 0.088 Uiso 1 1 calc R . .
C33B C 0.6009(11) 0.1874(5) 0.9058(3) 0.075(2) Uani 1 1 d . . .
H33B H 0.574741 0.190565 0.942523 0.090 Uiso 1 1 calc R . .
C34B C 0.6864(10) 0.1298(5) 0.9021(3) 0.075(2) Uani 1 1 d . . .
H34C H 0.716836 0.093805 0.935768 0.090 Uiso 1 1 calc R . .
C35B C 0.7308(9) 0.1236(4) 0.8472(3) 0.0622(19) Uani 1 1 d . . .
C36B C 0.6830(8) 0.1788(3) 0.7964(3) 0.0545(17) Uani 1 1 d . . .
C40B C 0.8195(10) 0.0644(4) 0.8391(3) 0.066(2) Uani 1 1 d . . .
C39B C 0.8702(9) 0.0653(3) 0.7832(3) 0.0608(19) Uani 1 1 d . . .
H39B H 0.934271 0.027576 0.777205 0.073 Uiso 1 1 calc R . .
C38B C 0.8240(9) 0.1231(4) 0.7367(3) 0.0566(17) Uani 1 1 d . U .
C50 C 0.8837(9) 0.1270(4) 0.6771(3) 0.0571(17) Uani 1 1 d . U .
C51 C 0.9220(18) 0.1818(7) 0.5766(5) 0.054(3) Uani 0.5 1 d . . P
H51A H 0.887577 0.225162 0.547762 0.081 Uiso 0.5 1 calc GR . P
H51B H 0.886561 0.144060 0.566243 0.081 Uiso 0.5 1 calc GR . P
H51C H 1.050166 0.178771 0.578740 0.081 Uiso 0.5 1 calc GR . P
C1 C 1.050(2) 0.0827(9) 0.6158(7) 0.090(5) Uani 0.5 1 d . U P
H1A H 1.116694 0.040347 0.617152 0.135 Uiso 0.5 1 calc GR . P
H1B H 1.126974 0.121186 0.598532 0.135 Uiso 0.5 1 calc GR . P
H1C H 0.949236 0.088975 0.592802 0.135 Uiso 0.5 1 calc GR . P
C3 C -0.066(4) 0.3281(19) 1.0255(12) 0.205(14) Uiso 0.5 1 d D U P
H3A H -0.101844 0.361127 1.044996 0.246 Uiso 0.5 1 calc R . P
H3C H -0.140322 0.288201 1.040937 0.246 Uiso 0.5 1 calc R U P
O17 O 0.098(4) 0.3112(13) 1.0281(11) 0.224(10) Uiso 0.5 1 d D U P
H17 H 0.119409 0.290767 1.062182 0.336 Uiso 0.5 1 calc R . P
H35 H 0.200(5) 0.7019(19) 0.5277(17) 0.001(9) Uiso 1 1 d . U .
O2AA O 0.078(2) 0.7042(8) 0.6550(7) 0.135(5) Uiso 0.5 1 d D . P
H2AA H -0.021238 0.714265 0.641997 0.203 Uiso 0.5 1 calc R . P
O2BA O -0.407(4) 0.3339(15) 0.9644(14) 0.135(10) Uiso 0.25 1 d D U P
H2BA H -0.415161 0.320173 0.937227 0.203 Uiso 0.25 1 calc R . P

loop_
_atom_site_aniso_label
_atom_site_aniso_U_11
_atom_site_aniso_U_22
_atom_site_aniso_U_33
_atom_site_aniso_U_23
_atom_site_aniso_U_13
_atom_site_aniso_U_12
O1 0.165(6) 0.085(4) 0.072(4) -0.030(3) -0.032(4) 0.022(4)
N1 0.074(4) 0.051(4) 0.048(4) 0.004(3) -0.010(3) -0.020(3)
C6B 0.060(4) 0.046(4) 0.059(5) -0.001(4) -0.002(3) -0.019(3)
O002 0.058(3) 0.068(3) 0.072(3) -0.011(3) -0.007(3) -0.012(3)
C1B 0.058(4) 0.044(4) 0.060(5) 0.004(4) -0.007(3) -0.011(3)
O2 0.079(3) 0.059(3) 0.051(3) 0.009(2) -0.007(2) -0.009(2)
N7B 0.048(3) 0.044(3) 0.059(4) -0.002(3) -0.009(3) -0.011(3)
N3 0.057(3) 0.043(3) 0.047(4) 0.005(3) -0.012(3) -0.011(3)
C52 0.292(17) 0.138(10) 0.107(9) -0.084(8) -0.071(10) 0.068(11)
C55 0.267(18) 0.156(12) 0.166(11) -0.088(10) 0.008(13) 0.051(13)
O56 0.26(2) 0.32(3) 0.096(12) -0.124(15) -0.018(12) -0.018(19)
C2B 0.084(5) 0.048(5) 0.070(5) 0.004(4) -0.013(4) -0.015(4)
O3 0.138(5) 0.053(3) 0.091(4) -0.031(3) -0.018(4) -0.004(3)
O4 0.152(5) 0.056(3) 0.052(3) -0.014(2) -0.004(3) -0.031(3)
C3B 0.106(7) 0.048(5) 0.097(7) -0.013(5) -0.012(5) -0.003(4)
N17B 0.063(4) 0.042(3) 0.054(4) -0.008(3) -0.007(3) -0.027(3)
O5 0.112(4) 0.050(3) 0.074(3) -0.016(3) -0.012(3) 0.000(3)
C4B 0.097(6) 0.062(5) 0.068(5) -0.014(4) -0.019(4) -0.007(4)
N5 0.066(4) 0.041(3) 0.047(3) -0.008(3) -0.012(3) -0.016(3)
N27B 0.057(3) 0.056(3) 0.047(3) -0.013(3) 0.000(3) -0.024(3)
O5AA 0.099(4) 0.073(3) 0.056(3) -0.023(3) -0.004(3) -0.024(3)
C5B 0.072(5) 0.061(5) 0.060(5) -0.006(4) -0.016(4) -0.008(4)
N7 0.069(4) 0.056(4) 0.042(3) -0.011(3) -0.006(3) -0.023(3)
C10B 0.098(6) 0.070(5) 0.062(5) -0.021(4) -0.004(4) -0.004(5)
O7 0.083(4) 0.068(3) 0.060(3) 0.017(3) -0.009(3) -0.018(3)
N37B 0.063(3) 0.050(3) 0.034(3) -0.003(3) -0.006(2) -0.022(3)
O8 0.094(4) 0.065(3) 0.068(3) -0.009(3) -0.013(3) -0.009(3)
C9B 0.070(5) 0.063(5) 0.051(4) -0.010(4) -0.013(4) -0.003(4)
O00A 0.101(4) 0.079(4) 0.054(3) -0.012(3) -0.021(3) -0.003(3)
O9 0.081(3) 0.047(3) 0.060(3) -0.010(2) -0.004(2) -0.016(2)
C8B 0.060(4) 0.047(4) 0.056(5) 0.002(4) -0.010(3) -0.022(3)
C10 0.059(4) 0.057(5) 0.055(5) -0.002(4) -0.008(4) -0.025(3)
C11B 0.063(4) 0.047(4) 0.061(5) -0.007(4) -0.018(4) -0.028(3)
C13B 0.091(6) 0.037(4) 0.084(6) -0.002(4) -0.033(4) -0.010(4)
C12B 0.083(5) 0.044(4) 0.064(5) 0.008(4) -0.021(4) -0.017(4)
C14B 0.119(6) 0.042(4) 0.063(5) -0.014(4) -0.023(4) -0.014(4)
C16B 0.051(4) 0.046(4) 0.054(4) -0.005(3) -0.012(3) -0.021(3)
C15B 0.079(5) 0.049(5) 0.067(5) -0.012(4) -0.016(4) -0.014(4)
C20B 0.089(5) 0.043(5) 0.086(6) -0.017(4) -0.030(4) -0.013(4)
C19B 0.074(5) 0.058(5) 0.080(5) -0.032(4) -0.014(4) -0.011(4)
C18B 0.079(5) 0.055(5) 0.064(5) -0.022(4) -0.011(4) -0.028(4)
O01H 0.206(8) 0.181(8) 0.071(5) 0.025(5) -0.047(5) -0.089(7)
C01R 0.107(7) 0.078(6) 0.082(6) 0.032(5) -0.008(5) 0.000(5)
C01U 0.204(10) 0.216(14) 0.132(11) 0.064(10) -0.037(8) -0.146(12)
C01W 0.117(7) 0.147(9) 0.092(7) 0.036(6) -0.009(5) 0.034(6)
C01X 0.156(8) 0.123(9) 0.103(8) 0.019(6) -0.002(7) -0.070(8)
O020 0.50(2) 0.185(11) 0.163(10) -0.040(8) 0.030(12) -0.200(13)
C20 0.163(9) 0.075(6) 0.103(8) -0.044(5) -0.003(6) 0.003(6)
C21 0.280(14) 0.103(7) 0.132(9) -0.051(8) -0.004(9) 0.029(8)
O23 0.376(16) 0.178(10) 0.161(10) -0.048(8) -0.027(9) -0.117(10)
C22 0.376(18) 0.092(8) 0.133(11) -0.053(9) -0.027(10) -0.016(10)
C24 0.081(5) 0.049(4) 0.045(4) -0.013(3) -0.005(3) -0.023(3)
C21B 0.068(4) 0.053(4) 0.045(4) -0.009(3) -0.004(3) -0.019(3)
C22B 0.096(5) 0.046(4) 0.056(5) -0.012(4) -0.009(4) -0.012(4)
C23B 0.097(6) 0.063(5) 0.054(5) -0.004(4) -0.015(4) -0.011(4)
C24B 0.089(5) 0.049(4) 0.060(5) -0.004(4) -0.013(4) -0.014(4)
C25B 0.061(4) 0.042(4) 0.062(5) -0.012(4) -0.002(3) -0.020(3)
C26B 0.057(4) 0.041(4) 0.050(4) 0.000(3) -0.006(3) -0.018(3)
C28B 0.055(4) 0.046(4) 0.050(4) -0.009(3) 0.007(3) -0.016(3)
C29B 0.074(5) 0.055(5) 0.055(5) -0.010(4) -0.003(4) -0.019(4)
C30B 0.073(5) 0.049(5) 0.080(6) -0.016(4) -0.008(4) -0.017(4)
C34 0.153(9) 0.050(5) 0.113(8) -0.016(5) -0.015(6) 0.003(5)
C35 0.182(12) 0.116(9) 0.170(12) -0.068(9) -0.041(9) 0.021(8)
C40 0.067(4) 0.047(4) 0.054(5) -0.014(4) -0.003(3) -0.022(4)
C31B 0.080(5) 0.069(5) 0.044(5) 0.002(4) -0.011(4) -0.038(4)
C32B 0.085(5) 0.086(6) 0.046(5) -0.018(4) 0.003(4) -0.033(4)
C33B 0.087(6) 0.099(6) 0.032(4) -0.012(4) 0.003(4) -0.030(5)
C34B 0.076(5) 0.088(6) 0.043(5) 0.007(4) -0.015(4) -0.029(5)
C35B 0.068(5) 0.060(5) 0.047(5) 0.002(4) -0.008(3) -0.029(4)
C36B 0.054(4) 0.053(4) 0.053(5) -0.008(3) -0.013(3) -0.018(3)
C40B 0.066(5) 0.066(5) 0.049(5) 0.010(4) -0.021(4) -0.028(4)
C39B 0.064(4) 0.050(4) 0.056(5) 0.000(4) -0.009(3) -0.016(3)
C38B 0.055(4) 0.058(4) 0.049(4) -0.001(3) -0.019(3) -0.022(4)
C50 0.056(4) 0.050(4) 0.060(4) -0.008(4) -0.018(3) -0.009(3)
C51 0.074(9) 0.057(8) 0.030(7) -0.016(6) 0.004(6) -0.001(7)
C1 0.103(13) 0.091(12) 0.073(9) -0.026(9) -0.018(8) 0.014(10)

loop_
_atom_type_symbol
_atom_type_description
_atom_type_scat_dispersion_real
_atom_type_scat_dispersion_imag
_atom_type_scat_source
C C 0.0040 0.0020 'International Tables Vol C Tables 4.2.6.8 and 6.1.1.4'
H H 0.0000 0.0000 'International Tables Vol C Tables 4.2.6.8 and 6.1.1.4'
N N 0.0080 0.0040 'International Tables Vol C Tables 4.2.6.8 and 6.1.1.4'
O O 0.0140 0.0080 'International Tables Vol C Tables 4.2.6.8 and 6.1.1.4'

loop_
_geom_angle_atom_site_label_1
_geom_angle_atom_site_label_2
_geom_angle_atom_site_label_3
_geom_angle
C10B O1 C52 116.6(7)
O002 N1 C1B 119.6(6)
O002 N1 O00A 124.1(7)
O00A N1 C1B 116.3(6)
N7B C6B C1B 120.4(7)
N7B C6B C5B 124.2(6)
C5B C6B C1B 115.3(6)
N1 C1B C6B 122.2(6)
C2B C1B N1 117.6(7)
C2B C1B C6B 120.2(7)
C8B N7B C6B 116.5(6)
C10 N3 H3 115.1
C10 N3 C11B 129.7(6)
C11B N3 H3 115.1
O1 C52 H52A 109.9
O1 C52 H52B 109.9
O1 C52 C53 108.8(12)
H52A C52 H52B 108.3
C53 C52 H52A 109.9
C53 C52 H52B 109.9
C52 C53 H53 116.9
C52 C53 C3 115(2)
C54 C53 C52 94.0(17)
C54 C53 H53 116.9
C54 C53 C3 93(2)
C3 C53 H53 116.9
C53 C54 H54A 96.9
C53 C54 H54B 96.9
H54A C54 H54B 103.5
O2BA C54 C53 158(3)
O2BA C54 H54A 96.9
O2BA C54 H54B 96.9
H55A C55 H55B 108.2
O56 C55 H55A 109.7
O56 C55 H55B 109.7
O56 C55 C21 110(2)
C21 C55 H55A 109.7
C21 C55 H55B 109.7
C55 O56 H56 109.5
C1B C2B H2B 119.3
C1B C2B C3B 121.4(7)
C3B C2B H2B 119.3
C20B O3 C20 117.6(6)
C2B C3B H3B 119.8
C2B C3B C4B 120.5(7)
C4B C3B H3B 119.8
C18B N17B C16B 117.2(6)
C30B O5 C34 116.5(6)
C3B C4B H4B 119.9
C3B C4B C5B 120.2(8)
C5B C4B H4B 119.9
C24 N5 H5 115.1
C24 N5 C21B 129.7(5)
C21B N5 H5 115.1
C28B N27B C26B 116.2(6)
C6B C5B C10B 115.0(7)
C4B C5B C6B 122.3(7)
C4B C5B C10B 122.7(8)
C40 N7 H7 114.2
C40 N7 C31B 131.6(6)
C31B N7 H7 114.2
O1 C10B C5B 113.9(7)
O1 C10B C9B 126.3(7)
C9B C10B C5B 119.6(7)
C40B O7 C01R 118.2(6)
C38B N37B C36B 116.9(5)
C50 O8 C1 117.2(8)
C10B C9B H9B 121.1
C8B C9B C10B 117.8(7)
C8B C9B H9B 121.1
C50 O9 C51 116.0(7)
N7B C8B C9B 126.6(7)
N7B C8B C10 114.9(7)
C9B C8B C10 118.5(6)
O2 C10 N3 126.5(7)
O2 C10 C8B 120.3(7)
N3 C10 C8B 113.2(6)
N3 C11B C16B 116.0(6)
C12B C11B N3 125.3(7)
C12B C11B C16B 118.7(7)
C12B C13B H13B 119.3
C12B C13B C14B 121.4(7)
C14B C13B H13B 119.3
C11B C12B H12B 119.6
C13B C12B C11B 120.9(8)
C13B C12B H12B 119.6
C13B C14B H14B 120.3
C13B C14B C15B 119.5(7)
C15B C14B H14B 120.3
N17B C16B C11B 117.1(6)
N17B C16B C15B 123.8(6)
C15B C16B C11B 119.1(6)
C14B C15B C20B 123.0(7)
C16B C15B C14B 120.1(7)
C16B C15B C20B 116.8(6)
O3 C20B C15B 115.1(6)
O3 C20B C19B 125.5(8)
C19B C20B C15B 119.4(7)
C20B C19B H19B 121.3
C20B C19B C18B 117.5(7)
C18B C19B H19B 121.3
N17B C18B C19B 125.3(7)
N17B C18B C24 116.1(6)
C19B C18B C24 118.6(7)
C01U O01H H01H 109.5
O7 C01R H01A 109.4
O7 C01R H01B 109.4
O7 C01R C01W 111.2(9)
H01A C01R H01B 108.0
C01W C01R H01A 109.4
C01W C01R H01B 109.4
O01H C01U H01C 107.3
O01H C01U H01D 107.3
O01H C01U C01W 120.3(13)
H01C C01U H01D 106.9
C01W C01U H01C 107.3
C01W C01U H01D 107.3
C01R C01W H01W 102.5
C01U C01W C01R 108.7(11)
C01U C01W H01W 102.5
C01U C01W C01X 120.6(11)
C01X C01W C01R 116.9(9)
C01X C01W H01W 102.5
C01W C01X H01E 110.4
C01W C01X H01F 110.4
H01E C01X H01F 108.6
O020 C01X C01W 106.7(14)
O020 C01X H01E 110.4
O020 C01X H01F 110.4
C01X O020 H020 109.5
O3 C20 H20A 110.6
O3 C20 H20B 110.6
O3 C20 C21 105.5(8)
H20A C20 H20B 108.8
C21 C20 H20A 110.6
C21 C20 H20B 110.6
C55 C21 C20 110.1(12)
C55 C21 H21 109.5
C55 C21 C22 105.4(15)
C20 C21 H21 109.5
C22 C21 C20 112.8(13)
C22 C21 H21 109.5
C22 O23 H23 109.5
C21 C22 O23 112.7(13)
C21 C22 H22A 109.0
C21 C22 H22B 109.0
O23 C22 H22A 109.0
O23 C22 H22B 109.0
H22A C22 H22B 107.8
O4 C24 N5 124.8(6)
O4 C24 C18B 121.0(6)
N5 C24 C18B 114.1(6)
N5 C21B C26B 116.1(5)
C22B C21B N5 124.1(6)
C22B C21B C26B 119.8(6)
C21B C22B H22C 120.9
C21B C22B C23B 118.1(7)
C23B C22B H22C 120.9
C22B C23B H23B 118.6
C24B C23B C22B 122.9(7)
C24B C23B H23B 118.6
C23B C24B H24B 120.3
C23B C24B C25B 119.3(7)
C25B C24B H24B 120.3
C24B C25B C30B 122.6(6)
C26B C25B C24B 120.2(6)
C26B C25B C30B 117.2(6)
N27B C26B C21B 116.3(6)
N27B C26B C25B 124.0(6)
C25B C26B C21B 119.5(6)
N27B C28B C29B 125.9(6)
N27B C28B C40 116.2(6)
C29B C28B C40 117.8(6)
C28B C29B H29B 121.4
C30B C29B C28B 117.2(7)
C30B C29B H29B 121.4
O5 C30B C25B 114.8(7)
O5 C30B C29B 125.8(7)
C29B C30B C25B 119.4(7)
O5 C34 H34A 110.3
O5 C34 H34B 110.3
O5 C34 C35 107.0(8)
H34A C34 H34B 108.6
C35 C34 H34A 110.3
C35 C34 H34B 110.3
C34 C35 C38 107.0(11)
C34 C35 H35 138(2)
C36 C35 C34 97.2(11)
C36 C35 C38 111.7(12)
C36 C35 H35 92(2)
C38 C35 H35 108(2)
C35 C36 H36A 105.1
C35 C36 H36B 105.1
H36A C36 H36B 105.9
O37 C36 C35 128.6(13)
O37 C36 H36A 105.1
O37 C36 H36B 105.1
C36 O37 H37 109.5
C35 C38 H38A 110.0
C35 C38 H38B 110.0
H38A C38 H38B 108.4
O2AA C38 C35 108.6(14)
O2AA C38 H38A 110.0
O2AA C38 H38B 110.0
O5AA C40 N7 125.5(6)
O5AA C40 C28B 120.8(6)
N7 C40 C28B 113.6(6)
C32B C31B N7 122.2(7)
C32B C31B C36B 122.1(7)
C36B C31B N7 115.6(6)
C31B C32B H32B 121.7
C31B C32B C33B 116.5(8)
C33B C32B H32B 121.7
C32B C33B H33B 118.2
C34B C33B C32B 123.6(7)
C34B C33B H33B 118.2
C33B C34B H34C 120.1
C33B C34B C35B 119.8(7)
C35B C34B H34C 120.1
C36B C35B C34B 119.4(7)
C36B C35B C40B 116.8(7)
C40B C35B C34B 123.8(7)
N37B C36B C31B 118.1(6)
N37B C36B C35B 123.3(7)
C31B C36B C35B 118.5(7)
O7 C40B C35B 116.2(7)
O7 C40B C39B 124.4(8)
C39B C40B C35B 119.5(6)
C40B C39B H39B 120.5
C38B C39B C40B 118.9(7)
C38B C39B H39B 120.5
N37B C38B C39B 124.4(7)
N37B C38B C50 115.5(6)
C39B C38B C50 120.1(7)
O8 C50 O9 122.7(7)
O8 C50 C38B 116.5(6)
O9 C50 C38B 120.8(7)
O9 C51 H51A 109.5
O9 C51 H51B 109.5
O9 C51 H51C 109.5
H51A C51 H51B 109.5
H51A C51 H51C 109.5
H51B C51 H51C 109.5
O8 C1 H1A 109.5
O8 C1 H1B 109.5
O8 C1 H1C 109.5
H1A C1 H1B 109.5
H1A C1 H1C 109.5
H1B C1 H1C 109.5
C53 C3 H3A 112.2
C53 C3 H3C 112.2
H3A C3 H3C 109.8
O17 C3 C53 98(2)
O17 C3 H3A 112.2
O17 C3 H3C 112.2
C3 O17 H17 109.5
C38 O2AA H2AA 109.5
C54 O2BA H2BA 109.5

loop_
_geom_bond_atom_site_label_1
_geom_bond_atom_site_label_2
_geom_bond_distance
O1 C52 1.400(12)
O1 C10B 1.342(9)
N1 O002 1.199(7)
N1 C1B 1.437(9)
N1 O00A 1.217(7)
C6B C1B 1.466(10)
C6B N7B 1.331(8)
C6B C5B 1.411(10)
C1B C2B 1.356(10)
O2 C10 1.236(8)
N7B C8B 1.320(8)
N3 H3 0.8600
N3 C10 1.334(9)
N3 C11B 1.397(9)
C52 H52A 0.9700
C52 H52B 0.9700
C52 C53 1.557(15)
C53 H53 0.9800
C53 C54 1.492(17)
C53 C3 1.572(18)
C54 H54A 0.9700
C54 H54B 0.9700
C54 O2BA 1.190(18)
C55 H55A 0.9700
C55 H55B 0.9700
C55 O56 1.20(3)
C55 C21 1.47(2)
O56 H56 0.8200
C2B H2B 0.9300
C2B C3B 1.384(11)
O3 C20B 1.346(9)
O3 C20 1.441(11)
O4 C24 1.237(8)
C3B H3B 0.9300
C3B C4B 1.359(11)
N17B C16B 1.369(8)
N17B C18B 1.303(8)
O5 C30B 1.352(8)
O5 C34 1.464(10)
C4B H4B 0.9300
C4B C5B 1.378(10)
N5 H5 0.8600
N5 C24 1.317(8)
N5 C21B 1.401(8)
N27B C26B 1.358(8)
N27B C28B 1.305(8)
O5AA C40 1.244(8)
C5B C10B 1.454(11)
N7 H7 0.8600
N7 C40 1.305(8)
N7 C31B 1.436(8)
C10B C9B 1.360(10)
O7 C01R 1.416(11)
O7 C40B 1.348(8)
N37B C36B 1.364(8)
N37B C38B 1.335(9)
O8 C50 1.251(8)
O8 C1 1.393(17)
C9B H9B 0.9300
C9B C8B 1.355(9)
O9 C50 1.269(8)
O9 C51 1.473(12)
C8B C10 1.530(10)
C11B C12B 1.393(9)
C11B C16B 1.422(9)
C13B H13B 0.9300
C13B C12B 1.353(10)
C13B C14B 1.373(10)
C12B H12B 0.9300
C14B H14B 0.9300
C14B C15B 1.403(10)
C16B C15B 1.384(10)
C15B C20B 1.444(11)
C20B C19B 1.378(10)
C19B H19B 0.9300
C19B C18B 1.407(10)
C18B C24 1.511(10)
O01H H01H 0.8200
O01H C01U 1.368(13)
C01R H01A 0.9700
C01R H01B 0.9700
C01R C01W 1.506(10)
C01U H01C 0.9700
C01U H01D 0.9700
C01U C01W 1.396(14)
C01W H01W 0.9800
C01W C01X 1.435(14)
C01X H01E 0.9700
C01X H01F 0.9700
C01X O020 1.315(12)
O020 H020 0.8200
C20 H20A 0.9700
C20 H20B 0.9700
C20 C21 1.511(12)
C21 H21 0.9800
C21 C22 1.47(2)
O23 H23 0.8200
O23 C22 1.46(2)
C22 H22A 0.9700
C22 H22B 0.9700
C21B C22B 1.387(9)
C21B C26B 1.436(9)
C22B H22C 0.9300
C22B C23B 1.425(10)
C23B H23B 0.9300
C23B C24B 1.337(10)
C24B H24B 0.9300
C24B C25B 1.421(10)
C25B C26B 1.382(9)
C25B C30B 1.424(10)
C28B C29B 1.398(9)
C28B C40 1.527(9)
C29B H29B 0.9300
C29B C30B 1.370(10)
C34 H34A 0.9700
C34 H34B 0.9700
C34 C35 1.515(13)
C35 C36 1.489(13)
C35 C38 1.555(14)
C35 H35 1.14(4)
C36 H36A 0.9700
C36 H36B 0.9700
C36 O37 1.374(13)
O37 H37 0.8200
C38 H38A 0.9700
C38 H38B 0.9700
C38 O2AA 1.323(14)
C31B C32B 1.392(10)
C31B C36B 1.399(10)
C32B H32B 0.9300
C32B C33B 1.415(11)
C33B H33B 0.9300
C33B C34B 1.330(11)
C34B H34C 0.9300
C34B C35B 1.409(10)
C35B C36B 1.415(9)
C35B C40B 1.409(10)
C40B C39B 1.385(10)
C39B H39B 0.9300
C39B C38B 1.378(9)
C38B C50 1.466(10)
C51 H51A 0.9600
C51 H51B 0.9600
C51 H51C 0.9600
C1 H1A 0.9600
C1 H1B 0.9600
C1 H1C 0.9600
C3 H3A 0.9700
C3 H3C 0.9700
C3 O17 1.246(18)
O17 H17 0.8200
O2AA H2AA 0.8200
O2BA H2BA 0.8200

loop_
_geom_torsion_atom_site_label_1
_geom_torsion_atom_site_label_2
_geom_torsion_atom_site_label_3
_geom_torsion_atom_site_label_4
_geom_torsion
O1 C52 C53 C54 77(2)
O1 C52 C53 C3 171.3(18)
O1 C10B C9B C8B 179.8(7)
N1 C1B C2B C3B 179.1(6)
C6B C1B C2B C3B 0.5(11)
C6B N7B C8B C9B 1.7(10)
C6B N7B C8B C10 -178.3(5)
C6B C5B C10B O1 -177.8(6)
C6B C5B C10B C9B -2.3(11)
O002 N1 C1B C6B -26.5(9)
O002 N1 C1B C2B 154.9(6)
C1B C6B N7B C8B -177.0(6)
C1B C6B C5B C4B -4.5(10)
C1B C6B C5B C10B 177.4(6)
C1B C2B C3B C4B -3.0(12)
N7B C6B C1B N1 3.0(10)
N7B C6B C1B C2B -178.4(6)
N7B C6B C5B C4B 177.1(7)
N7B C6B C5B C10B -0.9(10)
N7B C8B C10 O2 -168.5(6)
N7B C8B C10 N3 12.1(8)
N3 C11B C12B C13B 176.4(6)
N3 C11B C16B N17B 3.9(8)
N3 C11B C16B C15B -174.1(6)
C52 O1 C10B C5B 176.3(10)
C52 O1 C10B C9B 1.1(15)
C52 C53 C54 O2BA 43(9)
C52 C53 C3 O17 67(3)
C54 C53 C3 O17 163(3)
C55 C21 C22 O23 -64.9(17)
O56 C55 C21 C20 90(3)
O56 C55 C21 C22 -148(2)
C2B C3B C4B C5B 1.6(13)
O3 C20B C19B C18B -177.9(6)
O3 C20 C21 C55 -175.5(14)
O3 C20 C21 C22 67.0(15)
C3B C4B C5B C6B 2.3(12)
C3B C4B C5B C10B -179.8(8)
N17B C16B C15B C14B 175.8(6)
N17B C16B C15B C20B -0.8(10)
N17B C18B C24 O4 -156.0(7)
N17B C18B C24 N5 24.4(9)
O5 C34 C35 C36 77.1(11)
O5 C34 C35 C38 -167.6(10)
C4B C5B C10B O1 4.1(12)
C4B C5B C10B C9B 179.7(7)
N5 C21B C22B C23B 174.6(6)
N5 C21B C26B N27B 3.9(8)
N5 C21B C26B C25B -172.4(6)
N27B C28B C29B C30B -0.4(10)
N27B C28B C40 O5AA -168.4(6)
N27B C28B C40 N7 7.3(8)
C5B C6B C1B N1 -175.4(6)
C5B C6B C1B C2B 3.1(9)
C5B C6B N7B C8B 1.3(9)
C5B C10B C9B C8B 4.9(11)
N7 C31B C32B C33B 175.7(6)
N7 C31B C36B N37B 8.4(9)
N7 C31B C36B C35B -175.3(5)
C10B O1 C52 C53 170.6(11)
C10B C9B C8B N7B -4.9(11)
C10B C9B C8B C10 175.1(6)
O7 C01R C01W C01U -78.9(13)
O7 C01R C01W C01X 61.9(15)
O7 C40B C39B C38B 175.8(6)
N37B C38B C50 O8 171.6(6)
N37B C38B C50 O9 -6.7(9)
C9B C8B C10 O2 11.5(9)
C9B C8B C10 N3 -167.9(6)
O00A N1 C1B C6B 154.1(6)
O00A N1 C1B C2B -24.5(9)
C10 N3 C11B C12B 2.3(10)
C10 N3 C11B C16B -176.4(6)
C11B N3 C10 O2 5.7(11)
C11B N3 C10 C8B -175.0(5)
C11B C16B C15B C14B -6.3(10)
C11B C16B C15B C20B 177.1(5)
C13B C14B C15B C16B 3.3(11)
C13B C14B C15B C20B 179.7(7)
C12B C11B C16B N17B -174.9(6)
C12B C11B C16B C15B 7.1(9)
C12B C13B C14B C15B -0.9(11)
C14B C13B C12B C11B 1.8(11)
C14B C15B C20B O3 3.0(10)
C14B C15B C20B C19B -175.2(7)
C16B N17B C18B C19B 2.9(9)
C16B N17B C18B C24 -176.7(5)
C16B C11B C12B C13B -4.8(10)
C16B C15B C20B O3 179.5(6)
C16B C15B C20B C19B 1.3(10)
C15B C20B C19B C18B 0.2(10)
C20B O3 C20 C21 178.4(10)
C20B C19B C18B N17B -2.4(11)
C20B C19B C18B C24 177.2(6)
C19B C18B C24 O4 24.3(10)
C19B C18B C24 N5 -155.3(6)
C18B N17B C16B C11B -179.1(5)
C18B N17B C16B C15B -1.2(9)
O01H C01U C01W C01R -57.1(18)
O01H C01U C01W C01X 163.9(12)
C01R O7 C40B C35B 178.9(7)
C01R O7 C40B C39B -0.2(10)
C01R C01W C01X O020 76.0(16)
C01U C01W C01X O020 -148.1(15)
C20 O3 C20B C15B 179.1(7)
C20 O3 C20B C19B -2.8(11)
C20 C21 C22 O23 55.3(17)
C24 N5 C21B C22B -7.5(11)
C24 N5 C21B C26B 169.1(6)
C21B N5 C24 O4 15.2(11)
C21B N5 C24 C18B -165.2(6)
C21B C22B C23B C24B 0.0(12)
C22B C21B C26B N27B -179.3(6)
C22B C21B C26B C25B 4.4(9)
C22B C23B C24B C25B -0.6(12)
C23B C24B C25B C26B 3.1(11)
C23B C24B C25B C30B -178.9(7)
C24B C25B C26B N27B 179.0(6)
C24B C25B C26B C21B -4.9(9)
C24B C25B C30B O5 0.9(10)
C24B C25B C30B C29B -179.5(7)
C26B N27B C28B C29B -0.3(9)
C26B N27B C28B C40 -179.4(5)
C26B C21B C22B C23B -1.9(10)
C26B C25B C30B O5 179.0(6)
C26B C25B C30B C29B -1.5(10)
C28B N27B C26B C21B -176.2(5)
C28B N27B C26B C25B -0.1(9)
C28B C29B C30B O5 -179.3(6)
C28B C29B C30B C25B 1.2(10)
C29B C28B C40 O5AA 12.3(9)
C29B C28B C40 N7 -171.9(5)
C30B O5 C34 C35 169.6(8)
C30B C25B C26B N27B 0.9(9)
C30B C25B C26B C21B 177.0(6)
C34 O5 C30B C25B -176.1(7)
C34 O5 C30B C29B 4.4(11)
C34 C35 C36 O37 53.1(17)
C34 C35 C38 O2AA -66.6(16)
C36 C35 C38 O2AA 38.6(18)
C38 C35 C36 O37 -58.4(19)
C40 N7 C31B C32B 6.7(11)
C40 N7 C31B C36B -177.6(6)
C40 C28B C29B C30B 178.8(6)
C31B N7 C40 O5AA 0.5(11)
C31B N7 C40 C28B -175.0(6)
C31B C32B C33B C34B -1.0(11)
C32B C31B C36B N37B -175.9(6)
C32B C31B C36B C35B 0.4(10)
C32B C33B C34B C35B 1.0(12)
C33B C34B C35B C36B -0.3(10)
C33B C34B C35B C40B -179.3(7)
C34B C35B C36B N37B 175.7(6)
C34B C35B C36B C31B -0.4(9)
C34B C35B C40B O7 5.9(10)
C34B C35B C40B C39B -174.9(6)
C35B C40B C39B C38B -3.3(9)
C36B N37B C38B C39B 1.8(9)
C36B N37B C38B C50 -176.0(5)
C36B C31B C32B C33B 0.3(10)
C36B C35B C40B O7 -173.1(5)
C36B C35B C40B C39B 6.1(9)
C40B O7 C01R C01W -171.2(7)
C40B C35B C36B N37B -5.2(9)
C40B C35B C36B C31B 178.7(6)
C40B C39B C38B N37B -0.8(10)
C40B C39B C38B C50 176.9(6)
C39B C38B C50 O8 -6.3(9)
C39B C38B C50 O9 175.4(6)
C38B N37B C36B C31B 177.4(6)
C38B N37B C36B C35B 1.4(8)
C51 O9 C50 O8 -7.2(10)
C51 O9 C50 C38B 171.0(7)
C1 O8 C50 O9 -0.5(12)
C1 O8 C50 C38B -178.7(10)
C3 C53 C54 O2BA -72(9)
